data_7704348
loop_
_publ_author_name
'Normand, Adrien T.'
'Malacea-Kabbara, Raluca'
'Lapenta, Rosita'
'Dajnak, Aymeric'
'Richard, Philippe'
'Cattey, H\'el\`ene'
'Bolley, Ana\"elle'
'Grassi, Alfonso'
'Milione, Stefano'
'Auffrant, Audrey'
'Dagorne, Samuel'
'Le Gendre, Pierre'

_publ_section_title
;
 Phosphasalen group IV metal complexes: synthesis, characterization and
 ring opening polymerization of lactide.
;
_journal_issue 21
_journal_name_full 'Dalton transactions (Cambridge, England : 2003)'
_journal_page_first 6989
_journal_page_last 7004
_journal_paper_doi 10.1039/d0dt00972e
_journal_volume 49
_journal_year 2020
_chemical_formula_moiety 'C55 H68 N2 O2 P2'
_chemical_formula_sum 'C55 H68 N2 O2 P2'
_chemical_formula_weight 851.05
_space_group_crystal_system orthorhombic
_space_group_IT_number 19
_space_group_name_Hall 'P 2ac 2ab'
_space_group_name_H-M_alt 'P 21 21 21'
_atom_sites_solution_hydrogens mixed
_atom_sites_solution_primary dual
_audit_creation_date 2019-11-05
_audit_creation_method
;
Olex2 1.2
(compiled 2018.05.29 svn.r3508 for OlexSys, GUI svn.r5506)
;
_audit_update_record
;
2020-01-16 deposited with the CCDC.	2020-05-11 downloaded from the CCDC.
;
_cell_angle_alpha 90
_cell_angle_beta 90
_cell_angle_gamma 90
_cell_formula_units_Z 4
_cell_length_a 9.7379(4)
_cell_length_b 18.0542(8)
_cell_length_c 28.0036(19)
_cell_measurement_reflns_used 6024
_cell_measurement_temperature 115
_cell_measurement_theta_max 27.18
_cell_measurement_theta_min 2.38
_cell_volume 4923.3(4)
_computing_cell_refinement 'SAINT V8.38A (?, 2016)'
_computing_data_reduction 'SAINT V8.38A (?, 2016)'
_computing_molecular_graphics 'Olex2 (Dolomanov et al., 2009)'
_computing_publication_material 'Olex2 (Dolomanov et al., 2009)'
_computing_structure_refinement 'XL (Sheldrick, 2008)'
_computing_structure_solution 'XT (Sheldrick, 2015)'
_diffrn_ambient_temperature 115
_diffrn_detector 'CCD Plate'
_diffrn_detector_area_resol_mean '512 x 512'
_diffrn_detector_type APEX2
_diffrn_measured_fraction_theta_full 0.994
_diffrn_measured_fraction_theta_max 0.992
_diffrn_measurement_device '\k-geometry diffractometer'
_diffrn_measurement_device_type 'Bruker APEX-II CCD'
_diffrn_measurement_method '\f and \w scans''
_diffrn_radiation_collimation '0.6 mm'
_diffrn_radiation_monochromator graphite
_diffrn_radiation_probe x-ray
_diffrn_radiation_type MoK\a
_diffrn_radiation_wavelength 0.71073
_diffrn_reflns_av_R_equivalents 0.0319
_diffrn_reflns_av_unetI/netI 0.0562
_diffrn_reflns_Laue_measured_fraction_full 0.994
_diffrn_reflns_Laue_measured_fraction_max 0.992
_diffrn_reflns_limit_h_max 12
_diffrn_reflns_limit_h_min -7
_diffrn_reflns_limit_k_max 23
_diffrn_reflns_limit_k_min -13
_diffrn_reflns_limit_l_max 36
_diffrn_reflns_limit_l_min -35
_diffrn_reflns_number 22819
_diffrn_reflns_point_group_measured_fraction_full 0.987
_diffrn_reflns_point_group_measured_fraction_max 0.971
_diffrn_reflns_theta_full 25.242
_diffrn_reflns_theta_max 27.567
_diffrn_reflns_theta_min 2.214
_diffrn_source 'X-ray tube'
_diffrn_source_target Mo
_diffrn_source_type 'Siemens KFF Mo 2K-180'
_diffrn_standards_number 0
_exptl_absorpt_coefficient_mu 0.130
_exptl_absorpt_correction_T_max 0.9705
_exptl_absorpt_correction_T_min 0.8947
_exptl_absorpt_correction_type multi-scan
_exptl_absorpt_process_details
'SADABS-2016/2 (Bruker,2016/2) was used for absorption correction. wR2(int) was 0.0524 before and 0.0462 after correction. The Ratio of minimum to maximum transmission is 0.9219. The \l/2 correction factor is Not present.'
_exptl_crystal_colour colourless
_exptl_crystal_colour_primary colourless
_exptl_crystal_density_diffrn 1.148
_exptl_crystal_description plate
_exptl_crystal_F_000 1832
_exptl_crystal_size_max 0.27
_exptl_crystal_size_mid 0.22
_exptl_crystal_size_min 0.08
_refine_diff_density_max 0.289
_refine_diff_density_min -0.260
_refine_diff_density_rms 0.044
_refine_ls_abs_structure_details
;
 Flack x determined using 3746 quotients [(I+)-(I-)]/[(I+)+(I-)]
 (Parsons, Flack and Wagner, Acta Cryst. B69 (2013) 249-259).
;
_refine_ls_abs_structure_Flack 0.06(3)
_refine_ls_extinction_method none
_refine_ls_goodness_of_fit_ref 1.031
_refine_ls_hydrogen_treatment mixed
_refine_ls_matrix_type full
_refine_ls_number_parameters 573
_refine_ls_number_reflns 11079
_refine_ls_number_restraints 0
_refine_ls_restrained_S_all 1.031
_refine_ls_R_factor_all 0.0499
_refine_ls_R_factor_gt 0.0395
_refine_ls_shift/su_max 0.001
_refine_ls_shift/su_mean 0.000
_refine_ls_structure_factor_coef Fsqd
_refine_ls_weighting_details 'w=1/[\s^2^(Fo^2^)+(0.0377P)^2^+0.2203P] where P=(Fo^2^+2Fc^2^)/3'
_refine_ls_weighting_scheme calc
_refine_ls_wR_factor_gt 0.0807
_refine_ls_wR_factor_ref 0.0851
_reflns_Friedel_coverage 0.766
_reflns_Friedel_fraction_full 0.978
_reflns_Friedel_fraction_max 0.945
_reflns_number_gt 9638
_reflns_number_total 11079
_reflns_threshold_expression 'I > 2\s(I)'
_cod_data_source_file d0dt00972e2.cif
_cod_data_source_block 1cH2
_cod_depositor_comments 'Adding full bibliography for 7704346--7704354.cif.'
_cod_database_code 7704348
_shelx_shelxl_version_number 2018/1
_shelx_space_group_comment
;
The symmetry employed for this shelxl refinement is uniquely defined
by the following loop, which should always be used as a source of
symmetry information in preference to the above space-group names.
They are only intended as comments.
;
_shelx_estimated_absorpt_t_max 0.990
_shelx_estimated_absorpt_t_min 0.966
_olex2_refinement_description
;
1. Fixed Uiso
 At 1.2 times of:
  All C(H) groups, All C(H,H) groups, All C(H,H,H,H) groups, All N(H) groups
 At 1.5 times of:
  All C(H,H,H) groups
2. Others
 Sof(H3BC)=Sof(H3BD)=Sof(C2B)=Sof(H2BA)=Sof(H2BB)=Sof(H1BC)=Sof(H1BD)=1-FVAR(1)
 Sof(H3AA)=Sof(H3AB)=Sof(C2)=Sof(H2A)=Sof(H2B)=Sof(H1AA)=Sof(H1AB)=FVAR(1)
3.a Secondary CH2 refined with riding coordinates:
 C3(H3AA,H3AB), C3(H3BC,H3BD), C2(H2A,H2B), C2B(H2BA,H2BB), C1(H1AA,H1AB),
 C1(H1BC,H1BD)
3.b Aromatic/amide H refined with riding coordinates:
 C7(H7), C9(H9), C19(H19), C20(H20), C21(H21), C22(H22), C23(H23), C25(H25),
 C26(H26), C27(H27), C28(H28), C29(H29), C33(H33), C35(H35), C45(H45), C46(H46),
  C47(H47), C48(H48), C49(H49), C51(H51), C52(H52), C53(H53), C54(H54), C55(H55)
3.c Idealised Me refined as rotating group:
 C11(H11A,H11B,H11C), C12(H12A,H12B,H12C), C13(H13A,H13B,H13C), C15(H15A,H15B,
 H15C), C16(H16A,H16B,H16C), C17(H17A,H17B,H17C), C37(H37A,H37B,H37C), C38(H38A,
 H38B,H38C), C39(H39A,H39B,H39C), C41(H41A,H41B,H41C), C42(H42A,H42B,H42C),
 C43(H43A,H43B,H43C)
;
_olex2_diffrn_ambient_temperature_device 'Oxford Cryosystems'
_olex2_exptl_crystal_mounting_method 'The crystal was mounted on a mylar loop with oil'
_olex2_submission_special_instructions 'No special instructions were received'

loop_
_space_group_symop_operation_xyz
'x, y, z'
'x+1/2, -y+1/2, -z'
'-x, y+1/2, -z+1/2'
'-x+1/2, -y, z+1/2'

loop_
_atom_site_label
_atom_site_type_symbol
_atom_site_fract_x
_atom_site_fract_y
_atom_site_fract_z
_atom_site_U_iso_or_equiv
_atom_site_adp_type
_atom_site_occupancy
_atom_site_site_symmetry_order
_atom_site_calc_flag
_atom_site_refinement_flags_posn
_atom_site_refinement_flags_adp
_atom_site_refinement_flags_occupancy
_atom_site_disorder_assembly
_atom_site_disorder_group
C3 C 0.5055(3) 0.57922(14) 0.50572(10) 0.0214(6) Uani 1 1 d . . . . .
H3AA H 0.445600 0.584705 0.534073 0.026 Uiso 0.745(6) 1 calc R . P A 1
H3AB H 0.446845 0.584508 0.477048 0.026 Uiso 0.745(6) 1 calc R . P A 1
H3BC H 0.527919 0.603796 0.536349 0.026 Uiso 0.255(6) 1 calc R . P A 2
H3BD H 0.404264 0.575335 0.503585 0.026 Uiso 0.255(6) 1 calc R . P A 2
C2 C 0.6107(4) 0.64210(18) 0.50591(12) 0.0210(10) Uani 0.745(6) 1 d . . P A 1
H2A H 0.560334 0.689561 0.508618 0.025 Uiso 0.745(6) 1 calc R . P A 1
H2B H 0.668033 0.636969 0.534911 0.025 Uiso 0.745(6) 1 calc R . P A 1
C2B C 0.5551(11) 0.6256(6) 0.4663(4) 0.022(3) Uiso 0.255(6) 1 d . . P A 2
H2BA H 0.501267 0.672144 0.467003 0.027 Uiso 0.255(6) 1 calc R . P A 2
H2BB H 0.531300 0.599940 0.436213 0.027 Uiso 0.255(6) 1 calc R . P A 2
C1 C 0.7051(3) 0.64701(14) 0.46320(10) 0.0217(6) Uani 1 1 d . . . . .
H1AA H 0.648711 0.649279 0.433826 0.026 Uiso 0.745(6) 1 calc R . P A 1
H1AB H 0.758325 0.693629 0.465256 0.026 Uiso 0.745(6) 1 calc R . P A 1
H1BC H 0.717684 0.679697 0.435151 0.026 Uiso 0.255(6) 1 calc R . P A 2
H1BD H 0.729277 0.676059 0.491980 0.026 Uiso 0.255(6) 1 calc R . P A 2
C4 C 0.7221(2) 0.55274(13) 0.36400(8) 0.0130(5) Uani 1 1 d . . . . .
C5 C 0.6159(2) 0.50019(13) 0.37326(8) 0.0126(5) Uani 1 1 d . . . . .
C6 C 0.5146(2) 0.49067(13) 0.33594(8) 0.0139(5) Uani 1 1 d . . . . .
C7 C 0.5221(2) 0.53564(14) 0.29649(8) 0.0151(5) Uani 1 1 d . . . . .
H7 H 0.454057 0.529300 0.272529 0.018 Uiso 1 1 calc R . . . .
C8 C 0.6233(2) 0.59077(13) 0.28866(8) 0.0144(5) Uani 1 1 d . . . . .
C9 C 0.7236(2) 0.59800(14) 0.32295(9) 0.0145(5) Uani 1 1 d . . . . .
H9 H 0.794359 0.633691 0.318945 0.017 Uiso 1 1 calc R . . . .
C10 C 0.4024(3) 0.43211(14) 0.34243(9) 0.0201(6) Uani 1 1 d . . . . .
C11 C 0.3153(3) 0.45101(18) 0.38625(10) 0.0302(7) Uani 1 1 d . . . . .
H11A H 0.372819 0.449409 0.414939 0.045 Uiso 1 1 calc GR . . . .
H11B H 0.240569 0.414938 0.389308 0.045 Uiso 1 1 calc GR . . . .
H11C H 0.276552 0.500794 0.382571 0.045 Uiso 1 1 calc GR . . . .
C12 C 0.4695(3) 0.35531(15) 0.34855(10) 0.0301(7) Uani 1 1 d . . . . .
H12A H 0.397764 0.317784 0.352742 0.045 Uiso 1 1 calc GR . . . .
H12B H 0.529320 0.355780 0.376679 0.045 Uiso 1 1 calc GR . . . .
H12C H 0.523920 0.343566 0.320108 0.045 Uiso 1 1 calc GR . . . .
C13 C 0.3063(3) 0.42742(16) 0.29889(11) 0.0313(7) Uani 1 1 d . . . . .
H13A H 0.261528 0.475430 0.293957 0.047 Uiso 1 1 calc GR . . . .
H13B H 0.236342 0.389387 0.304535 0.047 Uiso 1 1 calc GR . . . .
H13C H 0.359797 0.414451 0.270451 0.047 Uiso 1 1 calc GR . . . .
C14 C 0.6162(3) 0.63870(14) 0.24348(8) 0.0179(5) Uani 1 1 d . . . . .
C15 C 0.6114(3) 0.58923(16) 0.19887(9) 0.0300(7) Uani 1 1 d . . . . .
H15A H 0.604231 0.620310 0.170288 0.045 Uiso 1 1 calc GR . . . .
H15B H 0.531439 0.556373 0.200717 0.045 Uiso 1 1 calc GR . . . .
H15C H 0.695361 0.559440 0.197149 0.045 Uiso 1 1 calc GR . . . .
C16 C 0.4850(3) 0.68594(15) 0.24440(9) 0.0226(6) Uani 1 1 d . . . . .
H16A H 0.486079 0.718111 0.272586 0.034 Uiso 1 1 calc GR . . . .
H16B H 0.404489 0.653415 0.245732 0.034 Uiso 1 1 calc GR . . . .
H16C H 0.480652 0.716405 0.215480 0.034 Uiso 1 1 calc GR . . . .
C17 C 0.7389(3) 0.69087(18) 0.23935(11) 0.0348(8) Uani 1 1 d . . . . .
H17A H 0.740878 0.724113 0.267012 0.052 Uiso 1 1 calc GR . . . .
H17B H 0.730781 0.720172 0.210029 0.052 Uiso 1 1 calc GR . . . .
H17C H 0.823915 0.661847 0.238367 0.052 Uiso 1 1 calc GR . . . .
C18 C 0.9935(2) 0.60806(13) 0.38617(9) 0.0146(5) Uani 1 1 d . . . . .
C19 C 1.0547(3) 0.59249(15) 0.34213(10) 0.0214(6) Uani 1 1 d . . . . .
H19 H 1.017264 0.554974 0.322219 0.026 Uiso 1 1 calc R . . . .
C20 C 1.1693(3) 0.63142(15) 0.32743(11) 0.0277(7) Uani 1 1 d . . . . .
H20 H 1.210399 0.620470 0.297486 0.033 Uiso 1 1 calc R . . . .
C21 C 1.2243(3) 0.68610(17) 0.35602(11) 0.0333(7) Uani 1 1 d . . . . .
H21 H 1.303091 0.712716 0.345720 0.040 Uiso 1 1 calc R . . . .
C22 C 1.1654(3) 0.70210(18) 0.39936(12) 0.0409(8) Uani 1 1 d . . . . .
H22 H 1.203601 0.739772 0.418966 0.049 Uiso 1 1 calc R . . . .
C23 C 1.0494(3) 0.66323(16) 0.41475(10) 0.0290(7) Uani 1 1 d . . . . .
H23 H 1.008928 0.674521 0.444742 0.035 Uiso 1 1 calc R . . . .
C24 C 0.9226(2) 0.46167(13) 0.41621(8) 0.0134(5) Uani 1 1 d . . . . .
C25 C 0.9070(2) 0.40939(14) 0.38019(9) 0.0166(5) Uani 1 1 d . . . . .
H25 H 0.854640 0.421257 0.352600 0.020 Uiso 1 1 calc R . . . .
C26 C 0.9670(3) 0.34017(14) 0.38416(9) 0.0198(6) Uani 1 1 d . . . . .
H26 H 0.956095 0.304777 0.359349 0.024 Uiso 1 1 calc R . . . .
C27 C 1.0431(3) 0.32263(14) 0.42443(9) 0.0186(5) Uani 1 1 d . . . . .
H27 H 1.084141 0.275107 0.427344 0.022 Uiso 1 1 calc R . . . .
C28 C 1.0592(2) 0.37457(14) 0.46043(9) 0.0181(5) Uani 1 1 d . . . . .
H28 H 1.111392 0.362367 0.487985 0.022 Uiso 1 1 calc R . . . .
C29 C 1.0000(2) 0.44408(14) 0.45666(8) 0.0156(5) Uani 1 1 d . . . . .
H29 H 1.011971 0.479519 0.481391 0.019 Uiso 1 1 calc R . . . .
C30 C 0.6919(2) 0.52092(13) 0.59732(8) 0.0143(5) Uani 1 1 d . . . . .
C31 C 0.8256(2) 0.54780(13) 0.58507(8) 0.0138(5) Uani 1 1 d . . . . .
C32 C 0.8893(2) 0.59776(13) 0.61859(8) 0.0136(5) Uani 1 1 d . . . . .
C33 C 0.8172(3) 0.61671(13) 0.65949(8) 0.0157(5) Uani 1 1 d . . . . .
H33 H 0.860840 0.648951 0.681593 0.019 Uiso 1 1 calc R . . . .
C34 C 0.6843(2) 0.59171(14) 0.67066(8) 0.0150(5) Uani 1 1 d . . . . .
C35 C 0.6230(2) 0.54389(13) 0.63860(8) 0.0147(5) Uani 1 1 d . . . . .
H35 H 0.532728 0.526330 0.644653 0.018 Uiso 1 1 calc R . . . .
C36 C 1.0326(2) 0.62902(15) 0.60770(9) 0.0183(5) Uani 1 1 d . . . . .
C37 C 1.1355(3) 0.56553(15) 0.60258(11) 0.0283(7) Uani 1 1 d . . . . .
H37A H 1.106473 0.532757 0.576570 0.042 Uiso 1 1 calc GR . . . .
H37B H 1.139332 0.537401 0.632484 0.042 Uiso 1 1 calc GR . . . .
H37C H 1.226581 0.585732 0.595411 0.042 Uiso 1 1 calc GR . . . .
C38 C 1.0273(3) 0.67327(16) 0.56086(10) 0.0280(6) Uani 1 1 d . . . . .
H38A H 0.992739 0.641455 0.535174 0.042 Uiso 1 1 calc GR . . . .
H38B H 1.119737 0.690659 0.552759 0.042 Uiso 1 1 calc GR . . . .
H38C H 0.966035 0.715903 0.564769 0.042 Uiso 1 1 calc GR . . . .
C39 C 1.0856(3) 0.68130(16) 0.64675(10) 0.0255(6) Uani 1 1 d . . . . .
H39A H 1.179084 0.697292 0.638866 0.038 Uiso 1 1 calc GR . . . .
H39B H 1.086213 0.655326 0.677478 0.038 Uiso 1 1 calc GR . . . .
H39C H 1.025451 0.724690 0.648850 0.038 Uiso 1 1 calc GR . . . .
C40 C 0.6064(3) 0.61549(14) 0.71600(9) 0.0187(5) Uani 1 1 d . . . . .
C41 C 0.5649(3) 0.54662(15) 0.74484(9) 0.0249(6) Uani 1 1 d . . . . .
H41A H 0.508096 0.561641 0.772061 0.037 Uiso 1 1 calc GR . . . .
H41B H 0.647570 0.521475 0.756475 0.037 Uiso 1 1 calc GR . . . .
H41C H 0.512533 0.512827 0.724385 0.037 Uiso 1 1 calc GR . . . .
C42 C 0.4754(3) 0.65830(16) 0.70174(11) 0.0309(7) Uani 1 1 d . . . . .
H42A H 0.500851 0.702466 0.683427 0.046 Uiso 1 1 calc GR . . . .
H42B H 0.425528 0.673189 0.730581 0.046 Uiso 1 1 calc GR . . . .
H42C H 0.416586 0.626391 0.682147 0.046 Uiso 1 1 calc GR . . . .
C43 C 0.6932(3) 0.66500(17) 0.74856(10) 0.0303(7) Uani 1 1 d . . . . .
H43A H 0.776078 0.638219 0.758362 0.045 Uiso 1 1 calc GR . . . .
H43B H 0.639679 0.678435 0.776906 0.045 Uiso 1 1 calc GR . . . .
H43C H 0.719377 0.710019 0.731265 0.045 Uiso 1 1 calc GR . . . .
C44 C 0.4673(2) 0.42049(13) 0.58393(9) 0.0160(5) Uani 1 1 d . . . . .
C45 C 0.3377(3) 0.42253(14) 0.56312(9) 0.0188(5) Uani 1 1 d . . . . .
H45 H 0.324475 0.446625 0.533317 0.023 Uiso 1 1 calc R . . . .
C46 C 0.2272(3) 0.38892(15) 0.58634(10) 0.0254(6) Uani 1 1 d . . . . .
H46 H 0.138324 0.390385 0.572358 0.031 Uiso 1 1 calc R . . . .
C47 C 0.2464(3) 0.35365(15) 0.62944(11) 0.0289(7) Uani 1 1 d . . . . .
H47 H 0.170604 0.330965 0.645017 0.035 Uiso 1 1 calc R . . . .
C48 C 0.3750(3) 0.35100(14) 0.65021(10) 0.0262(6) Uani 1 1 d . . . . .
H48 H 0.387587 0.326600 0.679949 0.031 Uiso 1 1 calc R . . . .
C49 C 0.4856(3) 0.38407(15) 0.62750(9) 0.0215(6) Uani 1 1 d . . . . .
H49 H 0.574170 0.381979 0.641624 0.026 Uiso 1 1 calc R . . . .
C50 C 0.7154(2) 0.38418(13) 0.53639(8) 0.0133(5) Uani 1 1 d . . . . .
C51 C 0.6852(2) 0.34621(13) 0.49428(9) 0.0149(5) Uani 1 1 d . . . . .
H51 H 0.619133 0.365424 0.472624 0.018 Uiso 1 1 calc R . . . .
C52 C 0.7521(3) 0.28040(14) 0.48422(10) 0.0197(6) Uani 1 1 d . . . . .
H52 H 0.732493 0.254607 0.455455 0.024 Uiso 1 1 calc R . . . .
C53 C 0.8476(3) 0.25206(14) 0.51598(10) 0.0211(6) Uani 1 1 d . . . . .
H53 H 0.891283 0.206141 0.509334 0.025 Uiso 1 1 calc R . . . .
C54 C 0.8799(3) 0.29026(14) 0.55736(9) 0.0213(6) Uani 1 1 d . . . . .
H54 H 0.946710 0.271074 0.578747 0.026 Uiso 1 1 calc R . . . .
C55 C 0.8145(3) 0.35643(14) 0.56749(9) 0.0192(6) Uani 1 1 d . . . . .
H55 H 0.837142 0.382995 0.595692 0.023 Uiso 1 1 calc R . . . .
N1 N 0.8010(2) 0.58492(12) 0.45918(7) 0.0157(4) Uani 1 1 d . . . . .
H1 H 0.821(3) 0.5641(14) 0.4853(10) 0.019 Uiso 1 1 d R . . . .
N2 N 0.5641(2) 0.50444(12) 0.50599(8) 0.0158(5) Uani 1 1 d . . . . .
H2 H 0.592(3) 0.4903(15) 0.4806(10) 0.019 Uiso 1 1 d R . . . .
O1 O 0.61550(16) 0.46350(9) 0.41268(6) 0.0163(4) Uani 1 1 d . . . . .
O2 O 0.88077(17) 0.52704(9) 0.54535(5) 0.0167(4) Uani 1 1 d . . . . .
P1 P 0.85135(6) 0.55296(3) 0.40788(2) 0.01233(13) Uani 1 1 d . . . . .
P2 P 0.61396(6) 0.46263(3) 0.55428(2) 0.01327(13) Uani 1 1 d . . . . .

loop_
_atom_site_aniso_label
_atom_site_aniso_U_11
_atom_site_aniso_U_22
_atom_site_aniso_U_33
_atom_site_aniso_U_23
_atom_site_aniso_U_13
_atom_site_aniso_U_12
C3 0.0209(13) 0.0203(15) 0.0231(14) 0.0025(11) 0.0023(11) 0.0060(11)
C2 0.028(2) 0.0110(18) 0.024(2) -0.0004(14) 0.0022(15) 0.0082(15)
C1 0.0288(15) 0.0124(13) 0.0239(14) 0.0000(11) 0.0047(11) 0.0040(11)
C4 0.0130(11) 0.0140(13) 0.0118(11) -0.0008(10) -0.0019(9) -0.0005(10)
C5 0.0136(11) 0.0112(12) 0.0130(11) -0.0006(9) 0.0022(9) 0.0034(10)
C6 0.0145(12) 0.0129(13) 0.0143(12) -0.0012(10) 0.0002(9) 0.0001(10)
C7 0.0139(11) 0.0195(14) 0.0118(11) -0.0007(10) -0.0013(9) 0.0018(10)
C8 0.0163(12) 0.0139(12) 0.0130(11) 0.0019(9) 0.0030(9) 0.0026(10)
C9 0.0147(12) 0.0131(13) 0.0159(12) 0.0023(10) 0.0035(9) -0.0001(10)
C10 0.0204(13) 0.0222(14) 0.0177(13) 0.0037(11) -0.0041(10) -0.0094(11)
C11 0.0179(13) 0.0431(19) 0.0296(15) 0.0073(14) 0.0033(11) -0.0087(13)
C12 0.0458(19) 0.0191(15) 0.0255(15) 0.0047(12) -0.0069(13) -0.0112(13)
C13 0.0302(15) 0.0330(17) 0.0307(16) 0.0055(14) -0.0111(13) -0.0160(13)
C14 0.0193(13) 0.0200(14) 0.0144(12) 0.0049(10) 0.0005(10) 0.0016(11)
C15 0.0427(17) 0.0335(17) 0.0138(13) 0.0038(12) 0.0055(12) 0.0132(14)
C16 0.0307(15) 0.0220(15) 0.0151(13) 0.0039(11) 0.0006(11) 0.0067(12)
C17 0.0277(16) 0.045(2) 0.0321(18) 0.0256(15) -0.0065(13) -0.0110(14)
C18 0.0135(12) 0.0118(13) 0.0186(13) 0.0068(10) -0.0025(9) -0.0004(10)
C19 0.0200(13) 0.0195(14) 0.0247(14) 0.0006(11) 0.0027(11) -0.0013(11)
C20 0.0244(15) 0.0268(16) 0.0320(16) 0.0034(13) 0.0098(12) -0.0024(12)
C21 0.0226(15) 0.0330(18) 0.0442(19) 0.0094(15) 0.0051(13) -0.0127(13)
C22 0.0420(19) 0.0400(19) 0.0406(19) -0.0067(15) -0.0006(15) -0.0278(15)
C23 0.0329(16) 0.0316(17) 0.0226(15) -0.0017(13) 0.0000(12) -0.0138(13)
C24 0.0121(11) 0.0118(12) 0.0164(12) 0.0014(10) 0.0016(8) -0.0022(9)
C25 0.0179(12) 0.0189(14) 0.0129(12) 0.0019(10) -0.0029(9) -0.0015(11)
C26 0.0244(14) 0.0146(14) 0.0204(14) -0.0032(11) -0.0015(11) -0.0023(11)
C27 0.0204(13) 0.0128(13) 0.0225(14) 0.0055(10) 0.0027(11) 0.0014(10)
C28 0.0150(12) 0.0227(15) 0.0165(12) 0.0059(11) 0.0004(10) 0.0015(11)
C29 0.0152(12) 0.0181(14) 0.0134(12) -0.0011(10) 0.0014(9) -0.0001(10)
C30 0.0180(12) 0.0109(12) 0.0139(12) -0.0013(10) -0.0012(9) 0.0011(9)
C31 0.0175(11) 0.0126(12) 0.0112(11) 0.0009(10) -0.0002(9) 0.0037(10)
C32 0.0144(11) 0.0111(12) 0.0152(12) 0.0020(9) -0.0004(9) 0.0009(10)
C33 0.0220(13) 0.0112(13) 0.0137(12) -0.0015(10) -0.0031(10) 0.0021(10)
C34 0.0182(12) 0.0127(13) 0.0141(12) 0.0007(10) 0.0021(9) 0.0025(10)
C35 0.0158(11) 0.0141(13) 0.0142(11) 0.0016(10) 0.0000(9) 0.0010(10)
C36 0.0156(12) 0.0205(15) 0.0187(13) -0.0041(11) 0.0017(10) 0.0003(10)
C37 0.0175(13) 0.0304(16) 0.0369(16) -0.0066(13) -0.0005(12) 0.0044(12)
C38 0.0280(15) 0.0292(17) 0.0268(15) 0.0006(13) 0.0042(12) -0.0066(12)
C39 0.0198(14) 0.0292(16) 0.0274(15) -0.0101(12) 0.0007(11) -0.0034(12)
C40 0.0220(13) 0.0184(14) 0.0156(12) -0.0022(10) 0.0037(10) -0.0005(11)
C41 0.0308(14) 0.0258(16) 0.0181(13) -0.0007(12) 0.0075(10) -0.0001(13)
C42 0.0322(16) 0.0323(18) 0.0282(16) -0.0019(13) 0.0078(13) 0.0142(13)
C43 0.0366(17) 0.0347(18) 0.0197(14) -0.0111(13) 0.0103(12) -0.0073(14)
C44 0.0183(12) 0.0124(13) 0.0172(13) -0.0032(10) 0.0060(10) -0.0014(10)
C45 0.0221(13) 0.0160(13) 0.0184(13) -0.0045(10) 0.0035(10) -0.0016(10)
C46 0.0186(13) 0.0248(15) 0.0329(16) -0.0127(13) 0.0065(12) -0.0041(11)
C47 0.0348(16) 0.0186(15) 0.0333(16) -0.0090(13) 0.0187(13) -0.0108(13)
C48 0.0405(17) 0.0184(14) 0.0197(13) 0.0008(11) 0.0117(12) -0.0042(13)
C49 0.0262(14) 0.0181(14) 0.0202(14) -0.0018(11) 0.0046(11) -0.0033(11)
C50 0.0139(12) 0.0121(12) 0.0139(12) -0.0005(10) 0.0015(9) -0.0019(10)
C51 0.0134(12) 0.0154(13) 0.0159(12) 0.0025(10) 0.0002(9) -0.0038(10)
C52 0.0225(13) 0.0159(14) 0.0209(13) -0.0022(11) 0.0040(11) -0.0051(11)
C53 0.0194(13) 0.0115(13) 0.0322(15) 0.0015(11) 0.0086(12) 0.0003(10)
C54 0.0178(13) 0.0213(14) 0.0248(14) 0.0095(11) -0.0019(11) -0.0002(11)
C55 0.0211(13) 0.0216(15) 0.0148(13) 0.0026(11) -0.0012(10) -0.0028(11)
N1 0.0206(11) 0.0138(11) 0.0126(11) 0.0016(9) 0.0004(8) 0.0015(9)
N2 0.0188(11) 0.0154(11) 0.0133(11) -0.0006(9) 0.0019(8) 0.0035(9)
O1 0.0200(8) 0.0164(9) 0.0126(8) 0.0044(7) -0.0014(7) -0.0030(7)
O2 0.0201(9) 0.0176(9) 0.0126(8) -0.0012(7) 0.0034(7) -0.0006(7)
P1 0.0126(3) 0.0125(3) 0.0119(3) 0.0013(2) -0.0008(2) -0.0011(2)
P2 0.0146(3) 0.0137(3) 0.0116(3) -0.0005(2) 0.0011(2) -0.0008(2)

loop_
_atom_type_symbol
_atom_type_description
_atom_type_scat_dispersion_real
_atom_type_scat_dispersion_imag
_atom_type_scat_source
C C 0.0033 0.0016 'International Tables Vol C Tables 4.2.6.8 and 6.1.1.4'
H H 0.0000 0.0000 'International Tables Vol C Tables 4.2.6.8 and 6.1.1.4'
N N 0.0061 0.0033 'International Tables Vol C Tables 4.2.6.8 and 6.1.1.4'
O O 0.0106 0.0060 'International Tables Vol C Tables 4.2.6.8 and 6.1.1.4'
P P 0.1023 0.0942 'International Tables Vol C Tables 4.2.6.8 and 6.1.1.4'

loop_
_geom_angle_atom_site_label_1
_geom_angle_atom_site_label_2
_geom_angle_atom_site_label_3
_geom_angle
_geom_angle_site_symmetry_1
_geom_angle_site_symmetry_3
_geom_angle_publ_flag
N2 C3 C2 115.0(2) . . ?
N2 C3 C2B 113.7(5) . . ?
C1 C2 C3 116.6(3) . . ?
C3 C2B C1 120.5(7) . . ?
N1 C1 C2 113.8(2) . . ?
N1 C1 C2B 115.2(5) . . ?
C5 C4 P1 113.14(17) . . ?
C9 C4 C5 122.7(2) . . ?
C9 C4 P1 124.09(18) . . ?
C4 C5 C6 116.2(2) . . ?
O1 C5 C4 120.0(2) . . ?
O1 C5 C6 123.8(2) . . ?
C5 C6 C10 118.9(2) . . ?
C7 C6 C5 118.3(2) . . ?
C7 C6 C10 122.8(2) . . ?
C6 C7 C8 125.2(2) . . ?
C7 C8 C14 119.5(2) . . ?
C9 C8 C7 116.9(2) . . ?
C9 C8 C14 123.6(2) . . ?
C8 C9 C4 120.4(2) . . ?
C6 C10 C12 109.4(2) . . ?
C6 C10 C13 112.2(2) . . ?
C11 C10 C6 109.7(2) . . ?
C11 C10 C12 110.3(2) . . ?
C11 C10 C13 108.1(2) . . ?
C13 C10 C12 107.2(2) . . ?
C8 C14 C15 110.1(2) . . ?
C8 C14 C16 109.7(2) . . ?
C15 C14 C16 108.1(2) . . ?
C17 C14 C8 112.1(2) . . ?
C17 C14 C15 108.7(2) . . ?
C17 C14 C16 108.1(2) . . ?
C19 C18 P1 120.8(2) . . ?
C23 C18 C19 119.0(2) . . ?
C23 C18 P1 120.0(2) . . ?
C20 C19 C18 120.3(3) . . ?
C21 C20 C19 120.3(3) . . ?
C22 C21 C20 120.1(3) . . ?
C21 C22 C23 120.3(3) . . ?
C18 C23 C22 120.0(3) . . ?
C25 C24 C29 119.5(2) . . ?
C25 C24 P1 119.00(18) . . ?
C29 C24 P1 121.34(18) . . ?
C26 C25 C24 120.6(2) . . ?
C25 C26 C27 119.8(2) . . ?
C28 C27 C26 119.8(2) . . ?
C29 C28 C27 120.7(2) . . ?
C28 C29 C24 119.5(2) . . ?
C31 C30 P2 115.36(17) . . ?
C35 C30 C31 122.3(2) . . ?
C35 C30 P2 122.19(18) . . ?
C30 C31 C32 116.6(2) . . ?
O2 C31 C30 119.1(2) . . ?
O2 C31 C32 124.3(2) . . ?
C31 C32 C36 119.4(2) . . ?
C33 C32 C31 118.3(2) . . ?
C33 C32 C36 122.2(2) . . ?
C32 C33 C34 124.8(2) . . ?
C33 C34 C40 123.2(2) . . ?
C35 C34 C33 117.0(2) . . ?
C35 C34 C40 119.8(2) . . ?
C34 C35 C30 121.0(2) . . ?
C32 C36 C38 109.3(2) . . ?
C37 C36 C32 109.8(2) . . ?
C37 C36 C38 109.4(2) . . ?
C37 C36 C39 107.9(2) . . ?
C39 C36 C32 113.0(2) . . ?
C39 C36 C38 107.4(2) . . ?
C34 C40 C42 109.5(2) . . ?
C41 C40 C34 109.7(2) . . ?
C41 C40 C42 108.9(2) . . ?
C43 C40 C34 112.5(2) . . ?
C43 C40 C41 107.7(2) . . ?
C43 C40 C42 108.5(2) . . ?
C45 C44 C49 119.6(2) . . ?
C45 C44 P2 120.68(19) . . ?
C49 C44 P2 119.72(19) . . ?
C44 C45 C46 119.5(2) . . ?
C47 C46 C45 120.3(3) . . ?
C46 C47 C48 120.5(3) . . ?
C47 C48 C49 119.7(3) . . ?
C48 C49 C44 120.3(3) . . ?
C51 C50 P2 120.47(18) . . ?
C55 C50 C51 119.8(2) . . ?
C55 C50 P2 119.31(19) . . ?
C52 C51 C50 119.7(2) . . ?
C51 C52 C53 120.2(2) . . ?
C54 C53 C52 120.4(2) . . ?
C55 C54 C53 119.8(2) . . ?
C54 C55 C50 120.1(2) . . ?
C1 N1 P1 122.20(17) . . ?
C3 N2 P2 123.30(17) . . ?
C4 P1 C18 108.29(11) . . ?
C4 P1 C24 111.32(11) . . ?
C24 P1 C18 104.58(11) . . ?
N1 P1 C4 113.75(11) . . ?
N1 P1 C18 109.44(12) . . ?
N1 P1 C24 109.06(11) . . ?
C30 P2 C44 105.93(11) . . ?
C30 P2 C50 114.98(11) . . ?
C50 P2 C44 103.24(11) . . ?
N2 P2 C30 114.77(11) . . ?
N2 P2 C44 109.87(12) . . ?
N2 P2 C50 107.37(11) . . ?

loop_
_geom_bond_atom_site_label_1
_geom_bond_atom_site_label_2
_geom_bond_distance
_geom_bond_site_symmetry_2
_geom_bond_publ_flag
C3 C2 1.529(4) . ?
C3 C2B 1.467(11) . ?
C3 N2 1.466(3) . ?
C2 C1 1.512(4) . ?
C2B C1 1.514(10) . ?
C1 N1 1.463(3) . ?
C4 C5 1.427(3) . ?
C4 C9 1.410(3) . ?
C4 P1 1.759(2) . ?
C5 C6 1.448(3) . ?
C5 O1 1.287(3) . ?
C6 C7 1.373(3) . ?
C6 C10 1.531(3) . ?
C7 C8 1.418(3) . ?
C8 C9 1.376(3) . ?
C8 C14 1.534(3) . ?
C10 C11 1.531(4) . ?
C10 C12 1.542(4) . ?
C10 C13 1.540(4) . ?
C14 C15 1.537(4) . ?
C14 C16 1.537(4) . ?
C14 C17 1.526(4) . ?
C18 C19 1.398(4) . ?
C18 C23 1.389(4) . ?
C18 P1 1.810(2) . ?
C19 C20 1.382(4) . ?
C20 C21 1.379(4) . ?
C21 C22 1.373(4) . ?
C22 C23 1.398(4) . ?
C24 C25 1.390(3) . ?
C24 C29 1.397(3) . ?
C24 P1 1.803(2) . ?
C25 C26 1.384(3) . ?
C26 C27 1.386(3) . ?
C27 C28 1.386(4) . ?
C28 C29 1.385(3) . ?
C30 C31 1.431(3) . ?
C30 C35 1.399(3) . ?
C30 P2 1.771(2) . ?
C31 C32 1.442(3) . ?
C31 O2 1.291(3) . ?
C32 C33 1.386(3) . ?
C32 C36 1.536(3) . ?
C33 C34 1.406(3) . ?
C34 C35 1.381(3) . ?
C34 C40 1.540(3) . ?
C36 C37 1.529(3) . ?
C36 C38 1.537(4) . ?
C36 C39 1.534(4) . ?
C40 C41 1.537(3) . ?
C40 C42 1.544(4) . ?
C40 C43 1.531(4) . ?
C44 C45 1.391(3) . ?
C44 C49 1.397(4) . ?
C44 P2 1.819(2) . ?
C45 C46 1.396(4) . ?
C46 C47 1.377(4) . ?
C47 C48 1.382(4) . ?
C48 C49 1.386(4) . ?
C50 C51 1.395(3) . ?
C50 C55 1.393(3) . ?
C50 P2 1.798(2) . ?
C51 C52 1.384(3) . ?
C52 C53 1.385(4) . ?
C53 C54 1.385(4) . ?
C54 C55 1.383(3) . ?
N1 P1 1.624(2) . ?
N2 P2 1.623(2) . ?
